data_2300048
loop_
_publ_author_name
'T. Koganezawa'
'K. Uno'
'H. Iwasaki'
'N. Nakamura'
'Y. Yoshimura'
'T. Shoji'

_publ_section_title
;
 A wide-bandpass multilayer monochromator and its application to the
 determination of absolute structure
;
_journal_issue 1
_journal_name_full 'Journal of Applied Crystallography'
_journal_page_first 136
_journal_page_last 142
_journal_paper_doi 10.1107/S002188980302630X
_journal_volume 37
_journal_year 2004
_chemical_formula_moiety 'C18 H18 Fe O '
_chemical_formula_sum 'C18 H18 Fe O'
_chemical_formula_weight 306.17
_space_group_IT_number 5
_symmetry_cell_setting monoclinic
_symmetry_space_group_name_Hall 'C 2y'
_symmetry_space_group_name_H-M 'C 1 2 1'
_cell_angle_alpha 90.0
_cell_angle_beta 90.587(8)
_cell_angle_gamma 90.0
_cell_formula_units_Z 8
_cell_length_a 29.042(2)
_cell_length_b 5.946(3)
_cell_length_c 16.753(2)
_cell_measurement_reflns_used 25
_cell_measurement_temperature 296.0(10)
_cell_measurement_theta_max 15.4
_cell_measurement_theta_min 9.3
_cell_volume 2892.8(15)
_computing_cell_refinement
;
    MSC/AFC Diffractometer Control Software
    (Molecular Structure Corporation, 1992)
;
_computing_data_collection
;
    MSC/AFC Diffractometer Control Software
    (Molecular Structure Corporation, 1992)
;
_computing_data_reduction
;
    CrystalStructure (Molecular Structure Corporation &
    Rigaku Corporation, 2001)
;
_computing_molecular_graphics
;
    ORTEP-3 for Windows (Farrugia, 1997)
;
_computing_publication_material
;
    CrystalStructure (Molecular Structure Corporation &
    Rigaku Corporation, 2001)
;
_computing_structure_refinement
;
    CRYSTALS (Watkin et al., 1996)
;
_computing_structure_solution
;
    PATTY in DIRDIF92 (Beurskens et al., 1992)
;
_diffrn_measured_fraction_theta_full 0.9536
_diffrn_measured_fraction_theta_max 0.9536
_diffrn_measurement_device_type 'Rigaku AFC5R'
_diffrn_measurement_method \w-2\q
_diffrn_radiation_type 'Cu K\a'
_diffrn_radiation_wavelength 1.54178
_diffrn_reflns_av_R_equivalents 0.054
_diffrn_reflns_limit_h_max 35
_diffrn_reflns_limit_h_min -2
_diffrn_reflns_limit_k_max 7
_diffrn_reflns_limit_k_min -2
_diffrn_reflns_limit_l_max 20
_diffrn_reflns_limit_l_min -20
_diffrn_reflns_number 4383
_diffrn_reflns_theta_full 70.16
_diffrn_reflns_theta_max 70.16
_diffrn_standards_decay_% 2.53
_diffrn_standards_interval_count 150
_diffrn_standards_number 3
_exptl_absorpt_coefficient_mu 8.278
_exptl_absorpt_correction_T_max 0.585
_exptl_absorpt_correction_T_min 0.150
_exptl_absorpt_correction_type numerical
_exptl_absorpt_process_details '(NUMABS; Higashi, 1999)'
_exptl_crystal_colour orange
_exptl_crystal_density_diffrn 1.406
_exptl_crystal_density_method 'not measured'
_exptl_crystal_description plate
_exptl_crystal_F_000 1280.0
_exptl_crystal_size_max 0.50
_exptl_crystal_size_mid 0.17
_exptl_crystal_size_min 0.07
_refine_diff_density_max 0.41
_refine_diff_density_min -0.45
_refine_ls_abs_structure_details 'Flack (1983); 927 Friedel pairs'
_refine_ls_abs_structure_Flack 0.000(6)
_refine_ls_extinction_coef 70.6(3)
_refine_ls_extinction_method 'Larson (1970)'
_refine_ls_goodness_of_fit_ref 1.004
_refine_ls_hydrogen_treatment constr
_refine_ls_number_parameters 398
_refine_ls_number_reflns 3984
_refine_ls_R_factor_gt 0.035
_refine_ls_shift/su_max <0.001
_refine_ls_structure_factor_coef Fsqd
_refine_ls_weighting_details 'w = 1/[0.0002Fo^2^ + 3.42\s^2^(Fo) + 0.5]/(4Fo^2^)'
_refine_ls_weighting_scheme calc
_refine_ls_wR_factor_ref 0.077
_reflns_number_gt 3437
_reflns_number_total 3984
_reflns_threshold_expression F^2^>2.0\s(F^2^)
_cod_data_source_file ko0008.cif
_cod_data_source_block II
_cod_original_sg_symbol_H-M 'C 2'
_cod_original_formula_sum 'C18 H18 Fe O '
_cod_database_code 2300048
_cod_database_fobs_code 2300048

loop_
_symmetry_equiv_pos_site_id
_symmetry_equiv_pos_as_xyz
1 x,y,z
2 x+1/2,y+1/2,z
3 -x,y,-z
4 -x+1/2,y+1/2,-z

loop_
_atom_site_label
_atom_site_fract_x
_atom_site_fract_y
_atom_site_fract_z
_atom_site_U_iso_or_equiv
_atom_site_adp_type
_atom_site_calc_flag
_atom_site_refinement_flags
_atom_site_occupancy
_atom_site_disorder_assembly
_atom_site_disorder_group
_atom_site_type_symbol
Fe1 0.021330(17) 0.4609(2) 0.72488(3) 0.03876(18) Uani d . 1.00 . . Fe
Fe2 0.370398(17) 0.4748(2) 0.97366(3) 0.03848(18) Uani d . 1.00 . . Fe
O1 0.20568(9) 0.9464(8) 0.44769(16) 0.0614(11) Uani d . 1.00 . . O
O2 0.23760(10) 0.7956(6) 0.59517(17) 0.0556(11) Uani d . 1.00 . . O
C1 0.02012(14) 0.5804(9) 0.6104(2) 0.0376(12) Uani d . 1.00 . . C
C2 -0.00412(14) 0.3772(10) 0.6155(2) 0.0478(14) Uani d . 1.00 . . C
C3 -0.04056(15) 0.4018(12) 0.6707(3) 0.0567(18) Uani d . 1.00 . . C
C4 -0.03897(16) 0.6227(12) 0.6990(3) 0.0571(18) Uani d . 1.00 . . C
C5 -0.00133(14) 0.7343(10) 0.6621(2) 0.0470(14) Uani d . 1.00 . . C
C6 0.08829(13) 0.4333(12) 0.7597(2) 0.0551(16) Uani d . 1.00 . . C
C7 0.06757(15) 0.2204(11) 0.7586(3) 0.0558(16) Uani d . 1.00 . . C
C8 0.03028(17) 0.2275(11) 0.8129(3) 0.0576(17) Uani d . 1.00 . . C
C9 0.02878(15) 0.4404(12) 0.8456(2) 0.0563(16) Uani d . 1.00 . . C
C10 0.06425(18) 0.5727(10) 0.8129(3) 0.0635(19) Uani d . 1.00 . . C
C11 0.06104(13) 0.6267(8) 0.5594(2) 0.0360(12) Uani d . 1.00 . . C
C12 0.06583(15) 0.8347(8) 0.5236(2) 0.0432(14) Uani d . 1.00 . . C
C13 0.10356(14) 0.8805(9) 0.4757(2) 0.0461(13) Uani d . 1.00 . . C
C14 0.13686(14) 0.7179(9) 0.4629(2) 0.0389(12) Uani d . 1.00 . . C
C15 0.13171(13) 0.5106(11) 0.4975(2) 0.0440(13) Uani d . 1.00 . . C
C16 0.09421(12) 0.4624(11) 0.5458(2) 0.0423(12) Uani d . 1.00 . . C
C17 0.17826(15) 0.7745(10) 0.4115(3) 0.0484(15) Uani d . 1.00 . . C
C18 0.16548(16) 0.8527(10) 0.3290(2) 0.0686(19) Uani d . 1.00 . . C
C19 0.30434(13) 0.5890(9) 0.9585(2) 0.0383(12) Uani d . 1.00 . . C
C20 0.30426(14) 0.3810(10) 1.0032(3) 0.0515(15) Uani d . 1.00 . . C
C21 0.33135(15) 0.4163(11) 1.0726(3) 0.0559(18) Uani d . 1.00 . . C
C22 0.34754(16) 0.6383(11) 1.0729(3) 0.0540(17) Uani d . 1.00 . . C
C23 0.33127(14) 0.7445(10) 1.0027(2) 0.0453(14) Uani d . 1.00 . . C
C24 0.40096(17) 0.4632(17) 0.8657(3) 0.0730(19) Uani d . 1.00 . . C
C25 0.39716(18) 0.2509(12) 0.8947(3) 0.064(2) Uani d . 1.00 . . C
C26 0.4204(2) 0.2402(13) 0.9656(4) 0.073(2) Uani d . 1.00 . . C
C27 0.43939(15) 0.442(2) 0.9826(4) 0.091(2) Uani d . 1.00 . . C
C28 0.4276(2) 0.5930(12) 0.9185(5) 0.094(3) Uani d . 1.00 . . C
C29 0.28020(13) 0.6278(8) 0.8816(2) 0.0361(12) Uani d . 1.00 . . C
C30 0.28727(15) 0.8202(9) 0.8375(3) 0.0484(15) Uani d . 1.00 . . C
C31 0.26413(15) 0.8566(9) 0.7661(3) 0.0503(15) Uani d . 1.00 . . C
C32 0.23286(14) 0.7016(10) 0.7366(2) 0.0415(13) Uani d . 1.00 . . C
C33 0.22517(13) 0.5132(11) 0.7807(2) 0.0445(14) Uani d . 1.00 . . C
C34 0.24828(11) 0.4730(12) 0.8523(2) 0.0409(11) Uani d . 1.00 . . C
C35 0.20701(15) 0.7408(10) 0.6597(2) 0.0506(15) Uani d . 1.00 . . C
C36 0.17465(16) 0.9419(14) 0.6654(3) 0.082(2) Uani d . 1.00 . . C
H1 0.0033 0.244 0.5871 0.057 Uiso c R 1.00 . . H
H2 -0.0620 0.289 0.6857 0.068 Uiso c R 1.00 . . H
H3 -0.0589 0.685 0.7379 0.068 Uiso c R 1.00 . . H
H4 0.0079 0.886 0.6703 0.056 Uiso c R 1.00 . . H
H5 0.1137 0.477 0.7280 0.066 Uiso c R 1.00 . . H
H6 0.0767 0.095 0.7276 0.067 Uiso c R 1.00 . . H
H7 0.0096 0.108 0.8241 0.069 Uiso c R 1.00 . . H
H8 0.0066 0.490 0.8830 0.068 Uiso c R 1.00 . . H
H9 0.0712 0.725 0.8255 0.076 Uiso c R 1.00 . . H
H10 0.0425 0.9442 0.5313 0.052 Uiso c R 1.00 . . H
H11 0.1069 1.0236 0.4512 0.055 Uiso c R 1.00 . . H
H12 0.1551 0.402 0.4889 0.053 Uiso c R 1.00 . . H
H13 0.0907 0.317 0.5686 0.051 Uiso c R 1.00 . . H
H14 0.1968 0.644 0.4060 0.058 Uiso c R 1.00 . . H
H15 0.1470 0.983 0.3356 0.082 Uiso c R 1.00 . . H
H16 0.1923 0.891 0.2999 0.082 Uiso c R 1.00 . . H
H17 0.1485 0.742 0.3005 0.082 Uiso c R 1.00 . . H
H18 0.21371 0.9081 0.4873 0.074 Uiso d R 1.00 . . H
H19 0.2891 0.246 0.9879 0.062 Uiso c R 1.00 . . H
H20 0.3382 0.307 1.1124 0.067 Uiso c R 1.00 . . H
H21 0.3672 0.703 1.1123 0.065 Uiso c R 1.00 . . H
H22 0.3369 0.896 0.9875 0.054 Uiso c R 1.00 . . H
H23 0.3873 0.515 0.8174 0.088 Uiso c R 1.00 . . H
H24 0.3803 0.132 0.8701 0.077 Uiso c R 1.00 . . H
H25 0.4228 0.110 0.9982 0.087 Uiso c R 1.00 . . H
H26 0.4571 0.477 1.0289 0.110 Uiso c R 1.00 . . H
H27 0.4370 0.745 0.9126 0.113 Uiso c R 1.00 . . H
H28 0.3089 0.9272 0.8569 0.058 Uiso c R 1.00 . . H
H29 0.2695 0.9910 0.7370 0.060 Uiso c R 1.00 . . H
H30 0.2035 0.406 0.7610 0.053 Uiso c R 1.00 . . H
H31 0.2423 0.341 0.8823 0.049 Uiso c R 1.00 . . H
H32 0.1895 0.611 0.6467 0.061 Uiso c R 1.00 . . H
H33 0.1926 1.071 0.6782 0.099 Uiso c R 1.00 . . H
H34 0.1592 0.965 0.6158 0.099 Uiso c R 1.00 . . H
H35 0.1526 0.917 0.7060 0.099 Uiso c R 1.00 . . H
H36 0.2509 0.6951 0.5882 0.067 Uiso d R 1.00 . . H

loop_
_atom_site_aniso_label
_atom_site_aniso_U_11
_atom_site_aniso_U_22
_atom_site_aniso_U_33
_atom_site_aniso_U_12
_atom_site_aniso_U_13
_atom_site_aniso_U_23
Fe1 0.0325(3) 0.0502(5) 0.0336(3) 0.0009(5) 0.0025(2) 0.0027(5)
Fe2 0.0298(3) 0.0506(5) 0.0351(3) 0.0020(5) 0.0046(2) -0.0004(5)
O1 0.0517(16) 0.085(3) 0.0471(15) -0.025(2) -0.0049(12) 0.017(2)
O2 0.060(2) 0.066(3) 0.0399(17) 0.0146(19) -0.0009(14) 0.0021(17)
C1 0.036(2) 0.046(3) 0.031(2) 0.003(2) -0.0014(17) 0.002(2)
C2 0.041(2) 0.064(4) 0.038(2) -0.002(3) 0.0015(18) -0.005(2)
C3 0.033(2) 0.089(6) 0.048(3) -0.009(3) 0.0006(19) 0.006(3)
C4 0.039(3) 0.084(5) 0.048(3) 0.016(3) 0.006(2) 0.014(3)
C5 0.047(2) 0.049(4) 0.045(2) 0.007(3) 0.0018(19) 0.003(3)
C6 0.035(2) 0.081(6) 0.049(2) -0.004(3) -0.0076(17) 0.017(3)
C7 0.045(3) 0.065(4) 0.057(3) 0.009(3) -0.001(2) 0.009(3)
C8 0.055(3) 0.066(5) 0.052(3) -0.010(3) 0.000(2) 0.016(3)
C9 0.061(3) 0.075(5) 0.0327(19) -0.003(4) 0.0006(18) 0.002(3)
C10 0.075(4) 0.062(5) 0.052(3) -0.017(3) -0.025(3) 0.005(3)
C11 0.037(2) 0.042(3) 0.0300(19) -0.001(2) 0.0013(16) -0.001(2)
C12 0.045(2) 0.044(4) 0.040(2) 0.010(2) 0.0007(18) 0.001(2)
C13 0.050(2) 0.042(3) 0.046(2) -0.006(2) 0.0070(19) 0.010(2)
C14 0.039(2) 0.043(3) 0.035(2) -0.007(2) 0.0024(16) 0.000(2)
C15 0.045(2) 0.043(4) 0.045(2) 0.006(3) 0.0101(17) -0.004(3)
C16 0.046(2) 0.033(3) 0.047(2) -0.001(3) 0.0064(16) 0.008(3)
C17 0.044(2) 0.058(4) 0.044(2) -0.006(2) 0.0063(19) 0.002(3)
C18 0.057(3) 0.109(6) 0.040(2) -0.018(3) 0.008(2) 0.005(3)
C19 0.0289(19) 0.050(4) 0.036(2) 0.004(2) 0.0037(17) 0.004(2)
C20 0.033(2) 0.067(4) 0.054(3) -0.002(2) 0.0099(19) 0.016(3)
C21 0.047(2) 0.085(6) 0.036(2) 0.006(3) 0.0103(18) 0.015(3)
C22 0.048(3) 0.079(5) 0.035(2) 0.013(3) 0.0004(19) -0.015(3)
C23 0.040(2) 0.053(4) 0.043(2) 0.005(2) 0.0052(18) -0.010(2)
C24 0.061(3) 0.107(6) 0.052(3) 0.036(5) 0.030(2) 0.015(5)
C25 0.057(3) 0.071(5) 0.063(3) -0.004(3) 0.017(3) -0.020(4)
C26 0.063(4) 0.081(6) 0.074(4) 0.029(4) 0.016(3) 0.008(4)
C27 0.025(2) 0.166(9) 0.083(4) 0.001(5) 0.000(2) -0.038(6)
C28 0.075(4) 0.057(5) 0.152(7) -0.017(4) 0.076(5) -0.007(5)
C29 0.0309(19) 0.043(3) 0.034(2) 0.003(2) 0.0037(15) -0.003(2)
C30 0.048(3) 0.046(4) 0.051(3) -0.011(2) -0.011(2) 0.001(2)
C31 0.053(3) 0.049(4) 0.049(3) -0.007(3) -0.006(2) 0.009(3)
C32 0.037(2) 0.054(4) 0.034(2) 0.005(2) 0.0021(16) -0.006(2)
C33 0.0360(19) 0.049(4) 0.048(2) -0.001(3) -0.0001(16) -0.012(3)
C34 0.0386(18) 0.041(3) 0.0427(19) -0.002(3) 0.0049(15) 0.002(3)
C35 0.045(2) 0.071(4) 0.036(2) 0.008(3) -0.0023(18) -0.006(3)
C36 0.072(3) 0.115(6) 0.060(3) 0.044(5) -0.022(2) -0.022(4)

loop_
_atom_type_symbol
_atom_type_description
_atom_type_scat_dispersion_real
_atom_type_scat_dispersion_imag
_atom_type_scat_source
C C 0.018 0.009 ' International Tables for Crystallography (Vol. C)'
H H 0.000 0.000 ' International Tables for Crystallography (Vol. C)'
O O 0.049 0.032 ' International Tables for Crystallography (Vol. C)'
Fe Fe -1.134 3.197 ' International Tables for Crystallography (Vol. C)'

loop_
_geom_angle_atom_site_label_1
_geom_angle_atom_site_label_2
_geom_angle_atom_site_label_3
_geom_angle
_geom_angle_publ_flag
C1 Fe1 C2 40.21(17) no
C1 Fe1 C3 68.63(18) no
C2 Fe1 C3 40.90(17) no
C1 Fe1 C4 68.32(18) no
C2 Fe1 C4 67.7(2) no
C3 Fe1 C4 40.1(2) no
C1 Fe1 C5 40.36(17) no
C2 Fe1 C5 67.5(2) no
C3 Fe1 C5 68.2(2) no
C4 Fe1 C5 40.9(2) no
C1 Fe1 C6 107.73(17) no
C2 Fe1 C6 125.31(18) no
C3 Fe1 C6 162.3(3) no
C4 Fe1 C6 156.3(3) no
C5 Fe1 C6 121.0(2) no
C1 Fe1 C7 120.60(18) no
C2 Fe1 C7 108.1(2) no
C3 Fe1 C7 125.4(3) no
C4 Fe1 C7 162.1(3) no
C5 Fe1 C7 155.49(18) no
C1 Fe1 C8 156.2(2) no
C2 Fe1 C8 121.9(2) no
C3 Fe1 C8 108.1(2) no
C4 Fe1 C8 125.2(2) no
C5 Fe1 C8 162.2(2) no
C1 Fe1 C9 162.4(3) no
C2 Fe1 C9 156.3(2) no
C3 Fe1 C9 121.11(18) no
C4 Fe1 C9 108.8(2) no
C5 Fe1 C9 126.1(3) no
C1 Fe1 C10 124.8(2) no
C2 Fe1 C10 161.7(2) no
C3 Fe1 C10 155.7(2) no
C4 Fe1 C10 121.2(2) no
C5 Fe1 C10 107.7(2) no
C6 Fe1 C7 40.3(2) no
C6 Fe1 C8 67.8(2) no
C7 Fe1 C8 40.82(18) no
C6 Fe1 C9 67.55(17) no
C7 Fe1 C9 67.6(2) no
C8 Fe1 C9 39.6(2) no
C6 Fe1 C10 40.5(2) no
C7 Fe1 C10 68.3(2) no
C8 Fe1 C10 68.0(2) no
C9 Fe1 C10 40.6(2) no
C19 Fe2 C20 41.15(17) no
C19 Fe2 C21 68.36(17) no
C20 Fe2 C21 40.19(17) no
C19 Fe2 C22 68.38(18) no
C20 Fe2 C22 67.8(2) no
C21 Fe2 C22 40.1(2) no
C19 Fe2 C23 40.64(17) no
C20 Fe2 C23 68.3(2) no
C21 Fe2 C23 67.9(2) no
C22 Fe2 C23 40.57(19) no
C19 Fe2 C24 108.60(19) no
C20 Fe2 C24 128.5(2) no
C21 Fe2 C24 165.7(3) no
C22 Fe2 C24 153.2(4) no
C23 Fe2 C24 119.6(3) no
C19 Fe2 C25 119.9(2) no
C20 Fe2 C25 109.9(2) no
C21 Fe2 C25 129.3(3) no
C22 Fe2 C25 165.7(3) no
C23 Fe2 C25 153.1(2) no
C19 Fe2 C26 153.4(3) no
C20 Fe2 C26 120.1(3) no
C21 Fe2 C26 110.0(2) no
C22 Fe2 C26 128.6(2) no
C23 Fe2 C26 165.4(2) no
C19 Fe2 C27 165.9(4) no
C20 Fe2 C27 151.8(3) no
C21 Fe2 C27 118.8(2) no
C22 Fe2 C27 108.5(2) no
C23 Fe2 C27 128.2(3) no
C19 Fe2 C28 126.7(3) no
C20 Fe2 C28 165.4(3) no
C21 Fe2 C28 152.6(3) no
C22 Fe2 C28 118.6(3) no
C23 Fe2 C28 107.4(3) no
C24 Fe2 C25 39.1(3) no
C24 Fe2 C26 66.1(3) no
C25 Fe2 C26 39.2(2) no
C24 Fe2 C27 67.6(2) no
C25 Fe2 C27 66.4(3) no
C26 Fe2 C27 39.0(3) no
C24 Fe2 C28 40.4(3) no
C25 Fe2 C28 67.2(3) no
C26 Fe2 C28 67.5(3) no
C27 Fe2 C28 41.6(3) no
Fe1 C1 C2 69.3(3) no
Fe1 C1 C5 69.7(3) no
C2 C1 C5 107.2(4) no
Fe1 C1 C11 126.4(3) no
C2 C1 C11 126.6(4) no
C5 C1 C11 126.2(5) no
Fe1 C2 C1 70.5(3) no
Fe1 C2 C3 69.7(3) no
C1 C2 C3 109.2(5) no
Fe1 C3 C2 69.4(3) no
Fe1 C3 C4 70.2(3) no
C2 C3 C4 107.2(5) no
Fe1 C4 C3 69.8(3) no
Fe1 C4 C5 69.6(3) no
C3 C4 C5 108.3(5) no
Fe1 C5 C1 70.0(3) no
Fe1 C5 C4 69.6(3) no
C1 C5 C4 108.1(5) no
Fe1 C6 C7 70.1(3) no
Fe1 C6 C10 69.8(3) no
C7 C6 C10 108.9(5) no
Fe1 C7 C6 69.6(3) no
Fe1 C7 C8 69.7(3) no
C6 C7 C8 107.1(5) no
Fe1 C8 C7 69.5(3) no
Fe1 C8 C9 70.1(3) no
C7 C8 C9 108.0(5) no
Fe1 C9 C8 70.3(3) no
Fe1 C9 C10 69.6(3) no
C8 C9 C10 109.3(5) no
Fe1 C10 C6 69.7(3) no
Fe1 C10 C9 69.8(3) no
C6 C10 C9 106.6(5) no
C1 C11 C12 119.7(4) no
C1 C11 C16 121.3(4) no
C12 C11 C16 118.9(4) no
C11 C12 C13 120.6(4) no
C12 C13 C14 120.5(5) no
C13 C14 C15 118.8(4) no
C13 C14 C17 119.3(5) no
C15 C14 C17 121.9(5) no
C14 C15 C16 121.3(5) no
C11 C16 C15 119.8(6) no
O1 C17 C14 111.0(4) no
O1 C17 C18 107.5(4) no
C14 C17 C18 113.5(4) no
Fe2 C19 C20 70.0(2) no
Fe2 C19 C23 68.9(2) no
C20 C19 C23 106.9(4) no
Fe2 C19 C29 126.6(3) no
C20 C19 C29 125.6(4) no
C23 C19 C29 127.5(5) no
Fe2 C20 C19 68.8(2) no
Fe2 C20 C21 69.2(2) no
C19 C20 C21 107.2(5) no
Fe2 C21 C20 70.6(2) no
Fe2 C21 C22 69.8(3) no
C20 C21 C22 109.0(5) no
Fe2 C22 C21 70.2(3) no
Fe2 C22 C23 69.2(3) no
C21 C22 C23 108.0(4) no
Fe2 C23 C19 70.5(3) no
Fe2 C23 C22 70.3(3) no
C19 C23 C22 108.8(5) no
Fe2 C24 C25 71.0(3) no
Fe2 C24 C28 70.2(3) no
C25 C24 C28 109.4(6) no
Fe2 C25 C24 70.0(3) no
Fe2 C25 C26 69.7(3) no
C24 C25 C26 108.3(6) no
Fe2 C26 C25 71.1(3) no
Fe2 C26 C27 70.4(4) no
C25 C26 C27 110.0(7) no
Fe2 C27 C26 70.6(3) no
Fe2 C27 C28 69.8(3) no
C26 C27 C28 107.7(6) no
Fe2 C28 C24 69.4(3) no
Fe2 C28 C27 68.6(3) no
C24 C28 C27 104.6(7) no
C19 C29 C30 121.7(4) no
C19 C29 C34 120.9(4) no
C30 C29 C34 117.4(4) no
C29 C30 C31 121.3(5) no
C30 C31 C32 121.1(5) no
C31 C32 C33 117.7(4) no
C31 C32 C35 121.6(5) no
C33 C32 C35 120.6(5) no
C32 C33 C34 122.0(5) no
C29 C34 C33 120.4(6) no
O2 C35 C32 111.8(3) no
O2 C35 C36 104.8(4) no
C32 C35 C36 111.8(4) no
C17 O1 H18 109.3 no
C35 O2 H36 105.6 no
Fe1 C2 H1 125.0 no
C1 C2 H1 124.9 no
C3 C2 H1 125.9 no
Fe1 C3 H2 125.6 no
C2 C3 H2 126.4 no
C4 C3 H2 126.5 no
Fe1 C4 H3 124.4 no
C3 C4 H3 125.3 no
C5 C4 H3 126.3 no
Fe1 C5 H4 126.4 no
C1 C5 H4 125.3 no
C4 C5 H4 126.6 no
Fe1 C6 H5 124.4 no
C7 C6 H5 125.3 no
C10 C6 H5 125.8 no
Fe1 C7 H6 126.0 no
C6 C7 H6 126.5 no
C8 C7 H6 126.4 no
Fe1 C8 H7 125.1 no
C7 C8 H7 126.2 no
C9 C8 H7 125.8 no
Fe1 C9 H8 124.7 no
C8 C9 H8 124.8 no
C10 C9 H8 125.9 no
Fe1 C10 H9 126.9 no
C6 C10 H9 126.5 no
C9 C10 H9 126.8 no
C11 C12 H10 118.7 no
C13 C12 H10 120.7 no
C12 C13 H11 120.6 no
C14 C13 H11 118.9 no
C14 C15 H12 117.9 no
C16 C15 H12 120.7 no
C11 C16 H13 119.6 no
C15 C16 H13 120.6 no
O1 C17 H14 108.3 no
C14 C17 H14 108.9 no
C18 C17 H14 107.3 no
C17 C18 H15 106.2 no
C17 C18 H16 110.5 no
H15 C18 H16 109.5 no
C17 C18 H17 111.7 no
H15 C18 H17 109.5 no
H16 C18 H17 109.5 no
Fe2 C20 H19 126.4 no
C19 C20 H19 126.0 no
C21 C20 H19 126.8 no
Fe2 C21 H20 124.9 no
C20 C21 H20 126.0 no
C22 C21 H20 125.0 no
Fe2 C22 H21 124.1 no
C21 C22 H21 125.6 no
C23 C22 H21 126.3 no
Fe2 C23 H22 126.0 no
C19 C23 H22 125.0 no
C22 C23 H22 126.2 no
Fe2 C24 H23 124.6 no
C25 C24 H23 124.9 no
C28 C24 H23 125.7 no
Fe2 C25 H24 124.7 no
C24 C25 H24 125.3 no
C26 C25 H24 126.4 no
Fe2 C26 H25 124.9 no
C25 C26 H25 124.9 no
C27 C26 H25 125.2 no
Fe2 C27 H26 124.7 no
C26 C27 H26 126.0 no
C28 C27 H26 126.3 no
Fe2 C28 H27 127.8 no
C24 C28 H27 128.0 no
C27 C28 H27 127.4 no
C29 C30 H28 118.3 no
C31 C30 H28 120.4 no
C30 C31 H29 119.7 no
C32 C31 H29 119.1 no
C32 C33 H30 118.2 no
C34 C33 H30 119.8 no
C29 C34 H31 118.9 no
C33 C34 H31 120.7 no
O2 C35 H32 110.2 no
C32 C35 H32 109.4 no
C36 C35 H32 108.9 no
C35 C36 H33 108.1 no
C35 C36 H34 110.1 no
H33 C36 H34 109.5 no
C35 C36 H35 110.2 no
H33 C36 H35 109.5 no
H34 C36 H35 109.5 no

loop_
_geom_bond_atom_site_label_1
_geom_bond_atom_site_label_2
_geom_bond_site_symmetry_1
_geom_bond_site_symmetry_2
_geom_bond_distance
_geom_bond_publ_flag
Fe1 C1 . . 2.045(4) yes
Fe1 C2 . . 2.031(4) yes
Fe1 C3 . . 2.036(5) yes
Fe1 C4 . . 2.041(5) yes
Fe1 C5 . . 2.041(5) yes
Fe1 C6 . . 2.031(4) yes
Fe1 C7 . . 2.038(5) yes
Fe1 C8 . . 2.039(5) yes
Fe1 C9 . . 2.036(4) yes
Fe1 C10 . . 2.033(5) yes
Fe2 C19 . . 2.048(4) yes
Fe2 C20 . . 2.065(4) yes
Fe2 C21 . . 2.047(4) yes
Fe2 C22 . . 2.042(5) yes
Fe2 C23 . . 2.027(5) yes
Fe2 C24 . . 2.024(4) yes
Fe2 C25 . . 2.036(6) yes
Fe2 C26 . . 2.019(6) yes
Fe2 C27 . . 2.017(4) yes
Fe2 C28 . . 2.034(5) yes
O1 C17 . . 1.427(6) yes
O2 C35 . . 1.443(5) yes
C1 C2 . . 1.401(6) yes
C1 C5 . . 1.410(6) yes
C1 C11 . . 1.496(5) yes
C2 C3 . . 1.421(6) yes
C3 C4 . . 1.397(8) yes
C4 C5 . . 1.425(7) yes
C6 C7 . . 1.402(8) yes
C6 C10 . . 1.407(7) yes
C7 C8 . . 1.422(6) yes
C8 C9 . . 1.380(8) yes
C9 C10 . . 1.412(7) yes
C11 C12 . . 1.382(6) yes
C11 C16 . . 1.392(7) yes
C12 C13 . . 1.392(5) yes
C13 C14 . . 1.386(6) yes
C14 C15 . . 1.371(7) yes
C14 C17 . . 1.523(5) yes
C15 C16 . . 1.393(5) yes
C17 C18 . . 1.502(6) yes
C19 C20 . . 1.446(6) yes
C19 C23 . . 1.416(6) yes
C19 C29 . . 1.477(5) yes
C20 C21 . . 1.413(6) yes
C21 C22 . . 1.401(8) yes
C22 C23 . . 1.411(6) yes
C24 C25 . . 1.360(10) yes
C24 C28 . . 1.401(9) yes
C25 C26 . . 1.361(7) yes
C26 C27 . . 1.348(11) yes
C27 C28 . . 1.440(10) yes
C29 C30 . . 1.379(6) yes
C29 C34 . . 1.392(6) yes
C30 C31 . . 1.382(5) yes
C31 C32 . . 1.382(6) yes
C32 C33 . . 1.361(7) yes
C32 C35 . . 1.503(5) yes
C33 C34 . . 1.389(5) yes
C35 C36 . . 1.525(8) yes
O1 H18 . . 0.74 no
O2 H36 . . 0.72 no
C2 H1 . . 0.95 no
C3 H2 . . 0.95 no
C4 H3 . . 0.95 no
C5 H4 . . 0.95 no
C6 H5 . . 0.95 no
C7 H6 . . 0.95 no
C8 H7 . . 0.95 no
C9 H8 . . 0.95 no
C10 H9 . . 0.95 no
C12 H10 . . 0.95 no
C13 H11 . . 0.95 no
C15 H12 . . 0.95 no
C16 H13 . . 0.95 no
C17 H14 . . 0.95 no
C18 H15 . . 0.95 no
C18 H16 . . 0.95 no
C18 H17 . . 0.95 no
C20 H19 . . 0.95 no
C21 H20 . . 0.95 no
C22 H21 . . 0.95 no
C23 H22 . . 0.95 no
C24 H23 . . 0.95 no
C25 H24 . . 0.95 no
C26 H25 . . 0.95 no
C27 H26 . . 0.95 no
C28 H27 . . 0.95 no
C30 H28 . . 0.95 no
C31 H29 . . 0.95 no
C33 H30 . . 0.95 no
C34 H31 . . 0.95 no
C35 H32 . . 0.95 no
C36 H33 . . 0.95 no
C36 H34 . . 0.95 no
C36 H35 . . 0.95 no

loop_
_geom_hbond_atom_site_label_D
_geom_hbond_atom_site_label_H
_geom_hbond_atom_site_label_A
_geom_hbond_site_symmetry_A
_geom_hbond_distance_DH
_geom_hbond_distance_HA
_geom_hbond_distance_DA
_geom_hbond_angle_DHA
_geom_hbond_publ_flag
O1 H18 O2 1_555 0.74 2.04 2.779(4) 178.1 yes
O2 H36 O1 4_546 0.72 2.04 2.750(5) 169.2 yes

loop_
_geom_torsion_atom_site_label_1
_geom_torsion_atom_site_label_2
_geom_torsion_atom_site_label_3
_geom_torsion_atom_site_label_4
_geom_torsion
_geom_torsion_publ_flag
C2 Fe1 C1 C2 0.0(3) no
C2 Fe1 C1 C5 118.5(4) no
C2 Fe1 C1 C11 -120.9(5) no
C3 Fe1 C1 C2 -37.4(3) no
C3 Fe1 C1 C5 81.1(3) no
C3 Fe1 C1 C11 -158.3(4) no
C4 Fe1 C1 C2 -80.6(3) no
C4 Fe1 C1 C5 37.9(3) no
C4 Fe1 C1 C11 158.5(4) no
C5 Fe1 C1 C2 -118.5(4) no
C5 Fe1 C1 C5 0.0(3) no
C5 Fe1 C1 C11 120.6(5) no
C6 Fe1 C1 C2 124.2(4) no
C6 Fe1 C1 C5 -117.3(4) no
C6 Fe1 C1 C11 3.3(5) no
C7 Fe1 C1 C2 82.0(4) no
C7 Fe1 C1 C5 -159.5(4) no
C7 Fe1 C1 C11 -38.9(6) no
C8 Fe1 C1 C2 49.0(9) no
C8 Fe1 C1 C5 167.6(4) no
C8 Fe1 C1 C11 -71.9(7) no
C9 Fe1 C1 C2 -164.4(5) no
C9 Fe1 C1 C5 -45.8(7) no
C9 Fe1 C1 C11 74.8(8) no
C10 Fe1 C1 C2 165.6(4) no
C10 Fe1 C1 C5 -75.8(4) no
C10 Fe1 C1 C11 44.8(6) no
C1 Fe1 C2 C1 0.0(3) no
C1 Fe1 C2 C3 -120.2(4) no
C3 Fe1 C2 C1 120.2(4) no
C3 Fe1 C2 C3 0.0(3) no
C4 Fe1 C2 C1 82.4(3) no
C4 Fe1 C2 C3 -37.9(3) no
C5 Fe1 C2 C1 38.0(3) no
C5 Fe1 C2 C3 -82.2(3) no
C6 Fe1 C2 C1 -74.9(4) no
C6 Fe1 C2 C3 164.8(4) no
C7 Fe1 C2 C1 -116.2(4) no
C7 Fe1 C2 C3 123.5(4) no
C8 Fe1 C2 C1 -159.0(4) no
C8 Fe1 C2 C3 80.8(4) no
C9 Fe1 C2 C1 168.3(9) no
C9 Fe1 C2 C3 48.1(9) no
C10 Fe1 C2 C1 -40.6(9) no
C10 Fe1 C2 C3 -160.8(7) no
C1 Fe1 C3 C2 36.8(3) no
C1 Fe1 C3 C4 -81.3(3) no
C2 Fe1 C3 C2 0.0(3) no
C2 Fe1 C3 C4 -118.1(4) no
C4 Fe1 C3 C2 118.1(4) no
C4 Fe1 C3 C4 0.0(3) no
C5 Fe1 C3 C2 80.3(3) no
C5 Fe1 C3 C4 -37.8(3) no
C6 Fe1 C3 C2 -44.5(9) no
C6 Fe1 C3 C4 -162.7(6) no
C7 Fe1 C3 C2 -76.3(4) no
C7 Fe1 C3 C4 165.6(5) no
C8 Fe1 C3 C2 -118.2(4) no
C8 Fe1 C3 C4 123.7(4) no
C9 Fe1 C3 C2 -159.6(4) no
C9 Fe1 C3 C4 82.3(4) no
C10 Fe1 C3 C2 165.4(9) no
C10 Fe1 C3 C4 47.3(9) no
C1 Fe1 C4 C3 82.2(3) no
C1 Fe1 C4 C5 -37.5(3) no
C2 Fe1 C4 C3 38.6(3) no
C2 Fe1 C4 C5 -81.0(3) no
C3 Fe1 C4 C3 0.0(3) no
C3 Fe1 C4 C5 -119.6(5) no
C5 Fe1 C4 C3 119.6(4) no
C5 Fe1 C4 C5 0.0(3) no
C6 Fe1 C4 C3 166.9(4) no
C6 Fe1 C4 C5 47.3(9) no
C7 Fe1 C4 C3 -41.2(8) no
C7 Fe1 C4 C5 -160.8(6) no
C8 Fe1 C4 C3 -75.5(5) no
C8 Fe1 C4 C5 164.8(5) no
C9 Fe1 C4 C3 -116.4(4) no
C9 Fe1 C4 C5 124.0(4) no
C10 Fe1 C4 C3 -159.3(4) no
C10 Fe1 C4 C5 81.0(4) no
C1 Fe1 C5 C1 0.0(3) no
C1 Fe1 C5 C4 119.2(4) no
C2 Fe1 C5 C1 -37.9(3) no
C2 Fe1 C5 C4 81.4(3) no
C3 Fe1 C5 C1 -82.2(3) no
C3 Fe1 C5 C4 37.1(3) no
C4 Fe1 C5 C1 -119.2(4) no
C4 Fe1 C5 C4 0.0(3) no
C6 Fe1 C5 C1 80.9(4) no
C6 Fe1 C5 C4 -159.9(4) no
C7 Fe1 C5 C1 46.7(9) no
C7 Fe1 C5 C4 165.9(9) no
C8 Fe1 C5 C1 -163.5(6) no
C8 Fe1 C5 C4 -44.2(8) no
C9 Fe1 C5 C1 164.4(4) no
C9 Fe1 C5 C4 -76.4(5) no
C10 Fe1 C5 C1 123.3(4) no
C10 Fe1 C5 C4 -117.5(4) no
C1 Fe1 C6 C7 -116.7(4) no
C1 Fe1 C6 C10 123.2(4) no
C2 Fe1 C6 C7 -75.8(4) no
C2 Fe1 C6 C10 164.1(4) no
C3 Fe1 C6 C7 -41.6(8) no
C3 Fe1 C6 C10 -161.6(7) no
C4 Fe1 C6 C7 167.0(4) no
C4 Fe1 C6 C10 47.0(6) no
C5 Fe1 C6 C7 -158.9(4) no
C5 Fe1 C6 C10 81.1(4) no
C7 Fe1 C6 C7 0.0(3) no
C7 Fe1 C6 C10 -120.1(4) no
C8 Fe1 C6 C7 38.4(3) no
C8 Fe1 C6 C10 -81.6(3) no
C9 Fe1 C6 C7 81.4(3) no
C9 Fe1 C6 C10 -38.7(3) no
C10 Fe1 C6 C7 120.1(4) no
C10 Fe1 C6 C10 0.0(3) no
C1 Fe1 C7 C6 81.3(4) no
C1 Fe1 C7 C8 -160.4(4) no
C2 Fe1 C7 C6 123.6(4) no
C2 Fe1 C7 C8 -118.1(4) no
C3 Fe1 C7 C6 165.7(4) no
C3 Fe1 C7 C8 -76.1(5) no
C4 Fe1 C7 C6 -163.0(6) no
C4 Fe1 C7 C8 -44.8(8) no
C5 Fe1 C7 C6 48.1(8) no
C5 Fe1 C7 C8 166.4(8) no
C6 Fe1 C7 C6 0.0(3) no
C6 Fe1 C7 C8 118.2(4) no
C8 Fe1 C7 C6 -118.2(4) no
C8 Fe1 C7 C8 0.0(3) no
C9 Fe1 C7 C6 -81.2(3) no
C9 Fe1 C7 C8 37.0(3) no
C10 Fe1 C7 C6 -37.2(3) no
C10 Fe1 C7 C8 81.0(4) no
C1 Fe1 C8 C7 45.8(8) no
C1 Fe1 C8 C9 164.9(8) no
C2 Fe1 C8 C7 80.8(4) no
C2 Fe1 C8 C9 -160.1(4) no
C3 Fe1 C8 C7 123.7(4) no
C3 Fe1 C8 C9 -117.3(4) no
C4 Fe1 C8 C7 164.6(5) no
C4 Fe1 C8 C9 -76.3(5) no
C5 Fe1 C8 C7 -161.4(6) no
C5 Fe1 C8 C9 -42.3(8) no
C6 Fe1 C8 C7 -38.0(3) no
C6 Fe1 C8 C9 81.1(3) no
C7 Fe1 C8 C7 0.0(3) no
C7 Fe1 C8 C9 119.1(5) no
C9 Fe1 C8 C7 -119.1(5) no
C9 Fe1 C8 C9 0.0(3) no
C10 Fe1 C8 C7 -81.9(3) no
C10 Fe1 C8 C9 37.2(3) no
C1 Fe1 C9 C8 -159.6(5) no
C1 Fe1 C9 C10 -39.1(7) no
C2 Fe1 C9 C8 46.1(9) no
C2 Fe1 C9 C10 166.6(8) no
C3 Fe1 C9 C8 80.7(4) no
C3 Fe1 C9 C10 -158.8(4) no
C4 Fe1 C9 C8 123.1(4) no
C4 Fe1 C9 C10 -116.4(4) no
C5 Fe1 C9 C8 165.3(4) no
C5 Fe1 C9 C10 -74.2(4) no
C6 Fe1 C9 C8 -81.9(4) no
C6 Fe1 C9 C10 38.6(3) no
C7 Fe1 C9 C8 -38.2(3) no
C7 Fe1 C9 C10 82.4(3) no
C8 Fe1 C9 C8 0.0(3) no
C8 Fe1 C9 C10 120.5(5) no
C10 Fe1 C9 C8 -120.5(5) no
C10 Fe1 C9 C10 0.0(3) no
C1 Fe1 C10 C6 -76.0(4) no
C1 Fe1 C10 C9 166.6(4) no
C2 Fe1 C10 C6 -45.2(9) no
C2 Fe1 C10 C9 -162.7(7) no
C3 Fe1 C10 C6 166.5(9) no
C3 Fe1 C10 C9 49.0(9) no
C4 Fe1 C10 C6 -159.9(4) no
C4 Fe1 C10 C9 82.6(5) no
C5 Fe1 C10 C6 -117.2(4) no
C5 Fe1 C10 C9 125.3(4) no
C6 Fe1 C10 C6 0.0(3) no
C6 Fe1 C10 C9 -117.5(4) no
C7 Fe1 C10 C6 37.0(3) no
C7 Fe1 C10 C9 -80.4(3) no
C8 Fe1 C10 C6 81.2(3) no
C8 Fe1 C10 C9 -36.3(3) no
C9 Fe1 C10 C6 117.5(4) no
C9 Fe1 C10 C9 0.0(3) no
C20 Fe2 C19 C20 0.0(3) no
C20 Fe2 C19 C23 118.2(4) no
C20 Fe2 C19 C29 -120.1(5) no
C21 Fe2 C19 C20 -37.4(3) no
C21 Fe2 C19 C23 80.8(3) no
C21 Fe2 C19 C29 -157.4(4) no
C22 Fe2 C19 C20 -80.6(3) no
C22 Fe2 C19 C23 37.6(3) no
C22 Fe2 C19 C29 159.3(4) no
C23 Fe2 C19 C20 -118.2(4) no
C23 Fe2 C19 C23 0.0(3) no
C23 Fe2 C19 C29 121.8(5) no
C24 Fe2 C19 C20 127.8(4) no
C24 Fe2 C19 C23 -114.0(4) no
C24 Fe2 C19 C29 7.7(6) no
C25 Fe2 C19 C20 86.5(4) no
C25 Fe2 C19 C23 -155.3(5) no
C25 Fe2 C19 C29 -33.6(6) no
C26 Fe2 C19 C20 54.2(6) no
C26 Fe2 C19 C23 172.4(5) no
C26 Fe2 C19 C29 -65.9(7) no
C27 Fe2 C19 C20 -160.2(9) no
C27 Fe2 C19 C23 -42.0(10) no
C27 Fe2 C19 C29 79.7(10) no
C28 Fe2 C19 C20 169.1(6) no
C28 Fe2 C19 C23 -72.8(5) no
C28 Fe2 C19 C29 49.0(7) no
C19 Fe2 C20 C19 0.0(3) no
C19 Fe2 C20 C21 -119.1(4) no
C21 Fe2 C20 C19 119.1(4) no
C21 Fe2 C20 C21 0.0(3) no
C22 Fe2 C20 C19 82.0(3) no
C22 Fe2 C20 C21 -37.0(3) no
C23 Fe2 C20 C19 38.2(3) no
C23 Fe2 C20 C21 -80.9(3) no
C24 Fe2 C20 C19 -73.1(5) no
C24 Fe2 C20 C21 167.8(6) no
C25 Fe2 C20 C19 -113.1(4) no
C25 Fe2 C20 C21 127.9(4) no
C26 Fe2 C20 C19 -155.1(5) no
C26 Fe2 C20 C21 85.8(5) no
C27 Fe2 C20 C19 169.9(6) no
C27 Fe2 C20 C21 50.8(8) no
C28 Fe2 C20 C19 -37.2(12) no
C28 Fe2 C20 C21 -156.3(10) no
C19 Fe2 C21 C20 38.2(3) no
C19 Fe2 C21 C22 -81.7(3) no
C20 Fe2 C21 C20 0.0(3) no
C20 Fe2 C21 C22 -119.9(4) no
C22 Fe2 C21 C20 119.9(4) no
C22 Fe2 C21 C22 0.0(3) no
C23 Fe2 C21 C20 82.2(3) no
C23 Fe2 C21 C22 -37.8(3) no
C24 Fe2 C21 C20 -42.1(12) no
C24 Fe2 C21 C22 -162.1(10) no
C25 Fe2 C21 C20 -73.5(5) no
C25 Fe2 C21 C22 166.6(5) no
C26 Fe2 C21 C20 -113.3(4) no
C26 Fe2 C21 C22 126.8(5) no
C27 Fe2 C21 C20 -155.3(5) no
C27 Fe2 C21 C22 84.8(5) no
C28 Fe2 C21 C20 167.3(5) no
C28 Fe2 C21 C22 47.4(7) no
C19 Fe2 C22 C21 81.7(3) no
C19 Fe2 C22 C23 -37.6(3) no
C20 Fe2 C22 C21 37.1(3) no
C20 Fe2 C22 C23 -82.1(3) no
C21 Fe2 C22 C21 0.0(3) no
C21 Fe2 C22 C23 -119.3(4) no
C23 Fe2 C22 C21 119.3(4) no
C23 Fe2 C22 C23 0.0(3) no
C24 Fe2 C22 C21 170.3(4) no
C24 Fe2 C22 C23 51.0(5) no
C25 Fe2 C22 C21 -46.7(9) no
C25 Fe2 C22 C23 -166.0(8) no
C26 Fe2 C22 C21 -74.4(6) no
C26 Fe2 C22 C23 166.3(6) no
C27 Fe2 C22 C21 -113.0(5) no
C27 Fe2 C22 C23 127.7(5) no
C28 Fe2 C22 C21 -157.3(5) no
C28 Fe2 C22 C23 83.4(5) no
C19 Fe2 C23 C19 0.0(3) no
C19 Fe2 C23 C22 119.4(4) no
C20 Fe2 C23 C19 -38.6(3) no
C20 Fe2 C23 C22 80.8(3) no
C21 Fe2 C23 C19 -82.1(3) no
C21 Fe2 C23 C22 37.3(3) no
C22 Fe2 C23 C19 -119.4(4) no
C22 Fe2 C23 C22 0.0(3) no
C24 Fe2 C23 C19 84.4(5) no
C24 Fe2 C23 C22 -156.2(5) no
C25 Fe2 C23 C19 53.0(9) no
C25 Fe2 C23 C22 172.4(9) no
C26 Fe2 C23 C19 -166.5(9) no
C26 Fe2 C23 C22 -47.1(10) no
C27 Fe2 C23 C19 168.0(6) no
C27 Fe2 C23 C22 -72.6(6) no
C28 Fe2 C23 C19 126.6(5) no
C28 Fe2 C23 C22 -114.0(5) no
C19 Fe2 C24 C25 -114.9(4) no
C19 Fe2 C24 C28 125.2(4) no
C20 Fe2 C24 C25 -73.3(5) no
C20 Fe2 C24 C28 166.9(5) no
C21 Fe2 C24 C25 -39.7(11) no
C21 Fe2 C24 C28 -159.6(9) no
C22 Fe2 C24 C25 166.4(8) no
C22 Fe2 C24 C28 46.5(9) no
C23 Fe2 C24 C25 -158.1(4) no
C23 Fe2 C24 C28 82.1(5) no
C25 Fe2 C24 C25 0.0(4) no
C25 Fe2 C24 C28 -119.9(6) no
C26 Fe2 C24 C25 37.0(4) no
C26 Fe2 C24 C28 -82.8(5) no
C27 Fe2 C24 C25 79.6(4) no
C27 Fe2 C24 C28 -40.3(4) no
C28 Fe2 C24 C25 119.9(6) no
C28 Fe2 C24 C28 0.0(5) no
C19 Fe2 C25 C24 82.8(5) no
C19 Fe2 C25 C26 -157.8(4) no
C20 Fe2 C25 C24 127.1(4) no
C20 Fe2 C25 C26 -113.5(4) no
C21 Fe2 C25 C24 168.3(5) no
C21 Fe2 C25 C26 -72.3(5) no
C22 Fe2 C25 C24 -154.5(8) no
C22 Fe2 C25 C26 -35.1(10) no
C23 Fe2 C25 C24 45.9(8) no
C23 Fe2 C25 C26 165.3(7) no
C24 Fe2 C25 C24 0.0(4) no
C24 Fe2 C25 C26 119.4(6) no
C26 Fe2 C25 C24 -119.4(6) no
C26 Fe2 C25 C26 0.0(4) no
C27 Fe2 C25 C24 -83.0(5) no
C27 Fe2 C25 C26 36.4(4) no
C28 Fe2 C25 C24 -37.6(4) no
C28 Fe2 C25 C26 81.9(5) no
C19 Fe2 C26 C25 46.9(8) no
C19 Fe2 C26 C27 167.3(7) no
C20 Fe2 C26 C25 85.1(5) no
C20 Fe2 C26 C27 -154.6(5) no
C21 Fe2 C26 C25 128.3(4) no
C21 Fe2 C26 C27 -111.4(5) no
C22 Fe2 C26 C25 169.6(5) no
C22 Fe2 C26 C27 -70.1(6) no
C23 Fe2 C26 C25 -152.9(8) no
C23 Fe2 C26 C27 -32.6(11) no
C24 Fe2 C26 C25 -36.9(4) no
C24 Fe2 C26 C27 83.4(5) no
C25 Fe2 C26 C25 0.0(4) no
C25 Fe2 C26 C27 120.3(6) no
C27 Fe2 C26 C25 -120.3(6) no
C27 Fe2 C26 C27 0.0(5) no
C28 Fe2 C26 C25 -81.0(4) no
C28 Fe2 C26 C27 39.3(5) no
C19 Fe2 C27 C26 -156.3(8) no
C19 Fe2 C27 C28 -38.1(12) no
C20 Fe2 C27 C26 51.8(9) no
C20 Fe2 C27 C28 170.0(7) no
C21 Fe2 C27 C26 86.7(5) no
C21 Fe2 C27 C28 -155.1(5) no
C22 Fe2 C27 C26 129.2(5) no
C22 Fe2 C27 C28 -112.6(5) no
C23 Fe2 C27 C26 170.1(5) no
C23 Fe2 C27 C28 -71.7(6) no
C24 Fe2 C27 C26 -79.1(5) no
C24 Fe2 C27 C28 39.1(4) no
C25 Fe2 C27 C26 -36.6(4) no
C25 Fe2 C27 C28 81.7(5) no
C26 Fe2 C27 C26 0.0(4) no
C26 Fe2 C27 C28 118.2(6) no
C28 Fe2 C27 C26 -118.2(6) no
C28 Fe2 C27 C28 0.0(4) no
C19 Fe2 C28 C24 -74.8(5) no
C19 Fe2 C28 C27 169.2(5) no
C20 Fe2 C28 C24 -45.1(12) no
C20 Fe2 C28 C27 -161.1(10) no
C21 Fe2 C28 C24 169.2(8) no
C21 Fe2 C28 C27 53.3(9) no
C22 Fe2 C28 C24 -158.1(5) no
C22 Fe2 C28 C27 86.0(5) no
C23 Fe2 C28 C24 -115.5(4) no
C23 Fe2 C28 C27 128.6(5) no
C24 Fe2 C28 C24 0.0(4) no
C24 Fe2 C28 C27 -115.9(6) no
C25 Fe2 C28 C24 36.4(4) no
C25 Fe2 C28 C27 -79.6(5) no
C26 Fe2 C28 C24 79.0(4) no
C26 Fe2 C28 C27 -36.9(4) no
C27 Fe2 C28 C24 115.9(6) no
C27 Fe2 C28 C27 0.0(5) no
Fe1 C1 C2 Fe1 0.00(3) no
Fe1 C1 C2 C3 59.1(3) no
C5 C1 C2 Fe1 -59.6(3) no
C5 C1 C2 C3 -0.5(5) no
C11 C1 C2 Fe1 120.6(4) no
C11 C1 C2 C3 179.8(4) no
Fe1 C1 C5 Fe1 0.00(3) no
Fe1 C1 C5 C4 -59.3(3) no
C2 C1 C5 Fe1 59.4(3) no
C2 C1 C5 C4 0.0(5) no
C11 C1 C5 Fe1 -120.8(4) no
C11 C1 C5 C4 179.8(4) no
Fe1 C1 C11 C12 -127.2(3) no
Fe1 C1 C11 C16 54.1(4) no
C2 C1 C11 C12 142.7(5) no
C2 C1 C11 C16 -36.0(7) no
C5 C1 C11 C12 -37.0(7) no
C5 C1 C11 C16 144.3(5) no
Fe1 C2 C3 Fe1 0.00(3) no
Fe1 C2 C3 C4 60.3(4) no
C1 C2 C3 Fe1 -59.6(3) no
C1 C2 C3 C4 0.7(6) no
Fe1 C3 C4 Fe1 0.00(3) no
Fe1 C3 C4 C5 59.1(3) no
C2 C3 C4 Fe1 -59.8(3) no
C2 C3 C4 C5 -0.7(6) no
Fe1 C4 C5 Fe1 0.00(3) no
Fe1 C4 C5 C1 59.6(3) no
C3 C4 C5 Fe1 -59.2(4) no
C3 C4 C5 C1 0.4(6) no
Fe1 C6 C7 Fe1 0.00(3) no
Fe1 C6 C7 C8 -59.8(3) no
C10 C6 C7 Fe1 59.2(4) no
C10 C6 C7 C8 -0.6(6) no
Fe1 C6 C10 Fe1 0.00(3) no
Fe1 C6 C10 C9 60.4(3) no
C7 C6 C10 Fe1 -59.4(4) no
C7 C6 C10 C9 1.0(6) no
Fe1 C7 C8 Fe1 0.00(3) no
Fe1 C7 C8 C9 -59.8(4) no
C6 C7 C8 Fe1 59.8(4) no
C6 C7 C8 C9 0.0(6) no
Fe1 C8 C9 Fe1 0.00(3) no
Fe1 C8 C9 C10 -58.8(4) no
C7 C8 C9 Fe1 59.4(4) no
C7 C8 C9 C10 0.6(6) no
Fe1 C9 C10 Fe1 0.00(3) no
Fe1 C9 C10 C6 -60.3(3) no
C8 C9 C10 Fe1 59.3(4) no
C8 C9 C10 C6 -1.0(6) no
C1 C11 C12 C13 -179.7(4) no
C16 C11 C12 C13 -1.0(7) no
C1 C11 C16 C15 179.5(4) no
C12 C11 C16 C15 0.8(7) no
C11 C12 C13 C14 0.2(7) no
C12 C13 C14 C15 0.7(7) no
C12 C13 C14 C17 -178.7(4) no
C13 C14 C15 C16 -0.9(7) no
C17 C14 C15 C16 178.5(4) no
C13 C14 C17 O1 64.2(5) no
C13 C14 C17 C18 -57.0(6) no
C15 C14 C17 O1 -115.2(5) no
C15 C14 C17 C18 123.5(5) no
C14 C15 C16 C11 0.2(7) no
Fe2 C19 C20 Fe2 0.00(3) no
Fe2 C19 C20 C21 58.8(3) no
C23 C19 C20 Fe2 -59.3(3) no
C23 C19 C20 C21 -0.5(5) no
C29 C19 C20 Fe2 121.3(4) no
C29 C19 C20 C21 -179.9(4) no
Fe2 C19 C23 Fe2 0.00(3) no
Fe2 C19 C23 C22 -60.0(3) no
C20 C19 C23 Fe2 60.0(3) no
C20 C19 C23 C22 0.0(5) no
C29 C19 C23 Fe2 -120.6(4) no
C29 C19 C23 C22 179.4(4) no
Fe2 C19 C29 C30 -80.3(4) no
Fe2 C19 C29 C34 101.6(4) no
C20 C19 C29 C30 -170.7(5) no
C20 C19 C29 C34 11.2(7) no
C23 C19 C29 C30 9.9(7) no
C23 C19 C29 C34 -168.2(5) no
Fe2 C20 C21 Fe2 0.00(3) no
Fe2 C20 C21 C22 59.3(3) no
C19 C20 C21 Fe2 -58.5(3) no
C19 C20 C21 C22 0.8(5) no
Fe2 C21 C22 Fe2 0.00(3) no
Fe2 C21 C22 C23 59.0(3) no
C20 C21 C22 Fe2 -59.8(3) no
C20 C21 C22 C23 -0.8(6) no
Fe2 C22 C23 Fe2 0.00(3) no
Fe2 C22 C23 C19 60.2(3) no
C21 C22 C23 Fe2 -59.6(4) no
C21 C22 C23 C19 0.5(6) no
Fe2 C24 C25 Fe2 0.00(3) no
Fe2 C24 C25 C26 -59.4(4) no
C28 C24 C25 Fe2 59.9(5) no
C28 C24 C25 C26 0.5(8) no
Fe2 C24 C28 Fe2 0.00(3) no
Fe2 C24 C28 C27 59.9(5) no
C25 C24 C28 Fe2 -60.4(5) no
C25 C24 C28 C27 -0.4(8) no
Fe2 C25 C26 Fe2 0.00(3) no
Fe2 C25 C26 C27 -59.9(5) no
C24 C25 C26 Fe2 59.5(5) no
C24 C25 C26 C27 -0.4(8) no
Fe2 C26 C27 Fe2 0.00(3) no
Fe2 C26 C27 C28 -60.2(5) no
C25 C26 C27 Fe2 60.3(5) no
C25 C26 C27 C28 0.1(8) no
Fe2 C27 C28 Fe2 0.00(3) no
Fe2 C27 C28 C24 -60.5(4) no
C26 C27 C28 Fe2 60.7(5) no
C26 C27 C28 C24 0.2(8) no
C19 C29 C30 C31 -179.2(4) no
C34 C29 C30 C31 -1.0(7) no
C19 C29 C34 C33 178.8(4) no
C30 C29 C34 C33 0.7(7) no
C29 C30 C31 C32 0.3(7) no
C30 C31 C32 C33 0.8(7) no
C30 C31 C32 C35 179.1(4) no
C31 C32 C33 C34 -1.2(7) no
C35 C32 C33 C34 -179.5(4) no
C31 C32 C35 O2 52.2(6) no
C31 C32 C35 C36 -64.8(6) no
C33 C32 C35 O2 -129.5(5) no
C33 C32 C35 C36 113.4(5) no
C32 C33 C34 C29 0.5(7) no
